data_7704142
loop_
_publ_author_name
'\'Angel-Jij\'on, Carlos'
'Rend\'on-Nava, David'
'Vazques-P\'erez, Jose M'
'\'Alvarez-Hern\'andez, Alejandro'
'Mendoza-Espinosa, Daniel'
'Salazar-Pereda, Ver\'onica'

_publ_section_title
;
 NHC-Au(i) complexes bearing trispyrazolyl borate (Tp) ligands: efficient
 platforms for bimetallic species.
;
_journal_issue 19
_journal_name_full 'Dalton transactions (Cambridge, England : 2003)'
_journal_page_first 6199
_journal_page_last 6204
_journal_paper_doi 10.1039/d0dt00908c
_journal_volume 49
_journal_year 2020
_chemical_formula_moiety 'C36 H47 Au B N8, C5 H8 N2'
_chemical_formula_sum 'C41 H55 Au B N10'
_chemical_formula_weight 897.74
_space_group_crystal_system triclinic
_space_group_IT_number 2
_space_group_name_Hall '-P 1'
_space_group_name_H-M_alt 'P -1'
_atom_sites_solution_hydrogens mixed
_atom_sites_solution_primary dual
_audit_creation_date 2018-02-01
_audit_creation_method
;
Olex2 1.2
(compiled 2017.08.10 svn.r3458 for OlexSys, GUI svn.r5381)
;
_audit_update_record
;
2018-10-29 deposited with the CCDC.	2020-04-16 downloaded from the CCDC.
;
_cell_angle_alpha 71.578(3)
_cell_angle_beta 80.431(2)
_cell_angle_gamma 80.447(2)
_cell_formula_units_Z 2
_cell_length_a 11.3365(3)
_cell_length_b 11.3427(3)
_cell_length_c 17.7686(6)
_cell_measurement_reflns_used 14906
_cell_measurement_temperature 293(2)
_cell_measurement_theta_max 77.4090
_cell_measurement_theta_min 3.9280
_cell_volume 2121.79(11)
_computing_cell_refinement
;
CrysAlisPro, Agilent Technologies,
Version 1.171.37.35 (release 13-08-2014 CrysAlis171 .NET)
(compiled Aug 13 2014,18:06:01)
;
_computing_data_collection
;
CrysAlisPro, Agilent Technologies,
Version 1.171.37.35 (release 13-08-2014 CrysAlis171 .NET)
(compiled Aug 13 2014,18:06:01)
;
_computing_data_reduction
;
CrysAlisPro, Agilent Technologies,
Version 1.171.37.35 (release 13-08-2014 CrysAlis171 .NET)
(compiled Aug 13 2014,18:06:01)
;
_computing_molecular_graphics 'Olex2 (Dolomanov et al., 2009)'
_computing_publication_material 'Olex2 (Dolomanov et al., 2009)'
_computing_structure_refinement 'ShelXL (Sheldrick, 2015)'
_computing_structure_solution 'ShelXT (Sheldrick, 2015)'
_diffrn_ambient_temperature 293(2)
_diffrn_detector 'CCD plate'
_diffrn_detector_area_resol_mean 10.3659
_diffrn_detector_type Atlas
_diffrn_measured_fraction_theta_full 1.000
_diffrn_measured_fraction_theta_max 0.988
_diffrn_measurement_details
;
#__ type_ start__ end____ width___ exp.time_
  1 omega  -30.00   -4.00   1.0000    3.5000
omega____ theta____ kappa____ phi______ frames
    -      -42.3574   38.0000   90.0000 26

#__ type_ start__ end____ width___ exp.time_
  2 omega  -67.00   25.00   1.0000    3.5000
omega____ theta____ kappa____ phi______ frames
    -      -42.3574   57.0000  -60.0000 92

#__ type_ start__ end____ width___ exp.time_
  3 omega -113.00  -20.00   1.0000    3.5000
omega____ theta____ kappa____ phi______ frames
    -      -42.3574  -57.0000  150.0000 93

#__ type_ start__ end____ width___ exp.time_
  4 omega   20.00  104.00   1.0000    3.5000
omega____ theta____ kappa____ phi______ frames
    -       42.3574   38.0000   90.0000 84

#__ type_ start__ end____ width___ exp.time_
  5 omega   60.00  124.00   1.0000    3.5000
omega____ theta____ kappa____ phi______ frames
    -       42.3574 -178.0000 -150.0000 64

#__ type_ start__ end____ width___ exp.time_
  6 omega    4.00   73.00   1.0000    3.5000
omega____ theta____ kappa____ phi______ frames
    -       42.3574  -99.0000    0.0000 69

#__ type_ start__ end____ width___ exp.time_
  7 omega   31.00   83.00   1.0000   14.0000
omega____ theta____ kappa____ phi______ frames
    -      114.0000  -94.0000  150.0000 52

#__ type_ start__ end____ width___ exp.time_
  8 omega   43.00  112.00   1.0000   14.0000
omega____ theta____ kappa____ phi______ frames
    -      114.0000 -125.0000  -90.0000 69

#__ type_ start__ end____ width___ exp.time_
  9 omega   32.00   86.00   1.0000   14.0000
omega____ theta____ kappa____ phi______ frames
    -      114.0000  -94.0000   90.0000 54

#__ type_ start__ end____ width___ exp.time_
 10 omega   44.00   83.00   1.0000   14.0000
omega____ theta____ kappa____ phi______ frames
    -      114.0000  -45.0000 -120.0000 39

#__ type_ start__ end____ width___ exp.time_
 11 omega  129.00  178.00   1.0000   14.0000
omega____ theta____ kappa____ phi______ frames
    -      114.0000   30.0000   90.0000 49

#__ type_ start__ end____ width___ exp.time_
 12 omega   38.00   89.00   1.0000   14.0000
omega____ theta____ kappa____ phi______ frames
    -      114.0000  -30.0000   30.0000 51

#__ type_ start__ end____ width___ exp.time_
 13 omega   33.00   89.00   1.0000   14.0000
omega____ theta____ kappa____ phi______ frames
    -      114.0000  -94.0000  -30.0000 56

#__ type_ start__ end____ width___ exp.time_
 14 omega   31.00   82.00   1.0000   14.0000
omega____ theta____ kappa____ phi______ frames
    -      114.0000  -94.0000   60.0000 51

#__ type_ start__ end____ width___ exp.time_
 15 omega   48.00   91.00   1.0000   14.0000
omega____ theta____ kappa____ phi______ frames
    -      114.0000  -30.0000  120.0000 43

#__ type_ start__ end____ width___ exp.time_
 16 omega   58.00   98.00   1.0000   14.0000
omega____ theta____ kappa____ phi______ frames
    -      114.0000  -45.0000  -60.0000 40

#__ type_ start__ end____ width___ exp.time_
 17 omega   80.00  121.00   1.0000   14.0000
omega____ theta____ kappa____ phi______ frames
    -      114.0000 -125.0000   60.0000 41

#__ type_ start__ end____ width___ exp.time_
 18 omega   46.00   72.00   1.0000   14.0000
omega____ theta____ kappa____ phi______ frames
    -      114.0000 -125.0000   60.0000 26

#__ type_ start__ end____ width___ exp.time_
 19 omega   50.00   91.00   1.0000   14.0000
omega____ theta____ kappa____ phi______ frames
    -      114.0000  -30.0000 -180.0000 41

#__ type_ start__ end____ width___ exp.time_
 20 omega   69.00  118.00   1.0000   14.0000
omega____ theta____ kappa____ phi______ frames
    -      114.0000 -125.0000  150.0000 49

#__ type_ start__ end____ width___ exp.time_
 21 omega   69.00   96.00   1.0000   14.0000
omega____ theta____ kappa____ phi______ frames
    -      114.0000 -125.0000 -120.0000 27

#__ type_ start__ end____ width___ exp.time_
 22 omega   95.00  121.00   1.0000   14.0000
omega____ theta____ kappa____ phi______ frames
    -      114.0000   30.0000   90.0000 26

#__ type_ start__ end____ width___ exp.time_
 23 omega   51.00   83.00   1.0000   14.0000
omega____ theta____ kappa____ phi______ frames
    -      114.0000  -30.0000   90.0000 32

#__ type_ start__ end____ width___ exp.time_
 24 omega   82.00  108.00   1.0000   14.0000
omega____ theta____ kappa____ phi______ frames
    -      114.0000 -125.0000   90.0000 26

#__ type_ start__ end____ width___ exp.time_
 25 omega   49.00   89.00   1.0000   14.0000
omega____ theta____ kappa____ phi______ frames
    -      114.0000  -30.0000  -90.0000 40

#__ type_ start__ end____ width___ exp.time_
 26 omega   70.00  121.00   1.0000   14.0000
omega____ theta____ kappa____ phi______ frames
    -      114.0000 -125.0000 -150.0000 51

#__ type_ start__ end____ width___ exp.time_
 27 omega   42.00  121.00   1.0000   14.0000
omega____ theta____ kappa____ phi______ frames
    -      114.0000 -125.0000  -60.0000 79

#__ type_ start__ end____ width___ exp.time_
 28 omega   78.00  120.00   1.0000   14.0000
omega____ theta____ kappa____ phi______ frames
    -      114.0000 -125.0000   30.0000 42

#__ type_ start__ end____ width___ exp.time_
 29 omega   67.00   94.00   1.0000   14.0000
omega____ theta____ kappa____ phi______ frames
    -      114.0000 -100.0000  -82.0000 27

#__ type_ start__ end____ width___ exp.time_
 30 omega   40.00  178.00   1.0000   14.0000
omega____ theta____ kappa____ phi______ frames
    -      114.0000    0.0000   60.0000 138

#__ type_ start__ end____ width___ exp.time_
 31 omega -115.00  -14.00   1.0000    3.5000
omega____ theta____ kappa____ phi______ frames
    -      -42.3574  -57.0000    0.0000 101

#__ type_ start__ end____ width___ exp.time_
 32 omega  -50.00   32.00   1.0000    3.5000
omega____ theta____ kappa____ phi______ frames
    -      -42.3574   38.0000   60.0000 82

#__ type_ start__ end____ width___ exp.time_
 33 omega -115.00  -14.00   1.0000    3.5000
omega____ theta____ kappa____ phi______ frames
    -      -42.3574  -57.0000  -90.0000 101

#__ type_ start__ end____ width___ exp.time_
 34 omega -119.00  -10.00   1.0000    3.5000
omega____ theta____ kappa____ phi______ frames
    -      -42.3574  -77.0000  120.0000 109

#__ type_ start__ end____ width___ exp.time_
 35 omega -119.00  -10.00   1.0000    3.5000
omega____ theta____ kappa____ phi______ frames
    -      -42.3574  -77.0000 -120.0000 109

#__ type_ start__ end____ width___ exp.time_
 36 omega  -50.00   32.00   1.0000    3.5000
omega____ theta____ kappa____ phi______ frames
    -      -42.3574   38.0000 -180.0000 82

#__ type_ start__ end____ width___ exp.time_
 37 omega   86.00  178.00   1.0000   14.0000
omega____ theta____ kappa____ phi______ frames
    -      114.0000   30.0000 -150.0000 92

#__ type_ start__ end____ width___ exp.time_
 38 omega   86.00  178.00   1.0000   14.0000
omega____ theta____ kappa____ phi______ frames
    -      114.0000   30.0000    0.0000 92

#__ type_ start__ end____ width___ exp.time_
 39 omega   85.00  178.00   1.0000   14.0000
omega____ theta____ kappa____ phi______ frames
    -      114.0000   61.0000  120.0000 93

#__ type_ start__ end____ width___ exp.time_
 40 omega   81.00  106.00   1.0000   14.0000
omega____ theta____ kappa____ phi______ frames
    -      114.0000   77.0000   30.0000 25

#__ type_ start__ end____ width___ exp.time_
 41 omega   88.00  178.00   1.0000   14.0000
omega____ theta____ kappa____ phi______ frames
    -      114.0000   45.0000  -90.0000 90
;
_diffrn_measurement_device 'four-circle diffractometer'
_diffrn_measurement_device_type 'Xcalibur, Atlas, Gemini'
_diffrn_measurement_method '\w scans'
_diffrn_orient_matrix_UB_11 -0.0321596000
_diffrn_orient_matrix_UB_12 0.0419349000
_diffrn_orient_matrix_UB_13 0.0761136000
_diffrn_orient_matrix_UB_21 0.0580175000
_diffrn_orient_matrix_UB_22 0.1209669000
_diffrn_orient_matrix_UB_23 -0.0435531000
_diffrn_orient_matrix_UB_31 -0.1219636000
_diffrn_orient_matrix_UB_32 0.0663914000
_diffrn_orient_matrix_UB_33 -0.0280421000
_diffrn_radiation_monochromator graphite
_diffrn_radiation_probe x-ray
_diffrn_radiation_type CuK\a
_diffrn_radiation_wavelength 1.54184
_diffrn_reflns_av_R_equivalents 0.0397
_diffrn_reflns_av_unetI/netI 0.0344
_diffrn_reflns_Laue_measured_fraction_full 1.000
_diffrn_reflns_Laue_measured_fraction_max 0.988
_diffrn_reflns_limit_h_max 12
_diffrn_reflns_limit_h_min -14
_diffrn_reflns_limit_k_max 14
_diffrn_reflns_limit_k_min -14
_diffrn_reflns_limit_l_max 22
_diffrn_reflns_limit_l_min -22
_diffrn_reflns_number 32588
_diffrn_reflns_point_group_measured_fraction_full 1.000
_diffrn_reflns_point_group_measured_fraction_max 0.988
_diffrn_reflns_theta_full 67.684
_diffrn_reflns_theta_max 77.613
_diffrn_reflns_theta_min 3.984
_diffrn_source 'Enhance (Cu) X-ray Source'
_exptl_absorpt_coefficient_mu 6.824
_exptl_absorpt_correction_T_max 1.00000
_exptl_absorpt_correction_T_min 0.46930
_exptl_absorpt_correction_type multi-scan
_exptl_absorpt_process_details
;
CrysAlisPro, Agilent Technologies,
Version 1.171.37.35 (release 13-08-2014 CrysAlis171 .NET)
(compiled Aug 13 2014,18:06:01)
Empirical absorption correction using spherical harmonics,
 implemented in SCALE3 ABSPACK scaling algorithm.
;
_exptl_crystal_colour Colorless
_exptl_crystal_density_diffrn 1.405
_exptl_crystal_F_000 914
_exptl_crystal_size_max 0.11
_exptl_crystal_size_mid 0.10
_exptl_crystal_size_min 0.07
_refine_diff_density_max 1.102
_refine_diff_density_min -0.597
_refine_diff_density_rms 0.083
_refine_ls_extinction_method none
_refine_ls_goodness_of_fit_ref 1.010
_refine_ls_hydrogen_treatment mixed
_refine_ls_matrix_type full
_refine_ls_number_parameters 496
_refine_ls_number_reflns 8941
_refine_ls_number_restraints 0
_refine_ls_restrained_S_all 1.010
_refine_ls_R_factor_all 0.0362
_refine_ls_R_factor_gt 0.0318
_refine_ls_shift/su_max 0.001
_refine_ls_shift/su_mean 0.000
_refine_ls_structure_factor_coef Fsqd
_refine_ls_weighting_details 'w=1/[\s^2^(Fo^2^)+(0.0520P)^2^+0.4600P] where P=(Fo^2^+2Fc^2^)/3'
_refine_ls_weighting_scheme calc
_refine_ls_wR_factor_gt 0.0795
_refine_ls_wR_factor_ref 0.0825
_reflns_Friedel_coverage 0.000
_reflns_number_gt 8123
_reflns_number_total 8941
_reflns_threshold_expression 'I > 2\s(I)'
_cod_data_source_file d0dt00908c2.cif
_cod_data_source_block dme-29
_cod_depositor_comments 'Adding full bibliography for 7704142--7704144.cif.'
_cod_database_code 7704142
_shelxl_version_number 2014/6
_chemical_oxdiff_formula 'C12 H26 N5 Au'
_shelx_space_group_comment
;
The symmetry employed for this shelxl refinement is uniquely defined
by the following loop, which should always be used as a source of
symmetry information in preference to the above space-group names.
They are only intended as comments.
;
_reflns_odcompleteness_completeness 99.94
_reflns_odcompleteness_iscentric 1
_reflns_odcompleteness_theta 74.33
_olex2_refinement_description
;
1. Fixed Uiso
 At 1.2 times of:
  All B(H) groups, All C(H) groups, All N(H) groups
 At 1.5 times of:
  All C(H,H,H) groups
2.a Ternary CH refined with riding coordinates:
 B1(H1)
2.b Aromatic/amide H refined with riding coordinates:
 N9(H9), C25(H25), C5(H5), C4(H4), C8(H8), C17(H17), C19(H19), C10(H10),
 C35(H35), C30(H30), C41(H41)
2.c Idealised Me refined as rotating group:
 C28(H28A,H28B,H28C), C27(H27A,H27B,H27C), C13(H13A,H13B,H13C), C23(H23A,H23B,
 H23C), C21(H21A,H21B,H21C), C32(H32A,H32B,H32C), C14(H14A,H14B,H14C), C38(H38A,
 H38B,H38C), C33(H33A,H33B,H33C), C12(H12A,H12B,H12C), C22(H22A,H22B,H22C),
 C37(H37A,H37B,H37C), C1(H1B,H1C,H1D), C0AA(H0AA,H0AB,H0AC)
;
_olex2_submission_special_instructions 'No special instructions were received'

loop_
_space_group_symop_operation_xyz
'x, y, z'
'-x, -y, -z'

loop_
_atom_site_label
_atom_site_type_symbol
_atom_site_fract_x
_atom_site_fract_y
_atom_site_fract_z
_atom_site_U_iso_or_equiv
_atom_site_adp_type
_atom_site_occupancy
_atom_site_site_symmetry_order
_atom_site_calc_flag
_atom_site_refinement_flags_posn
_atom_site_refinement_flags_adp
_atom_site_refinement_flags_occupancy
_atom_site_disorder_assembly
_atom_site_disorder_group
Au1 Au 0.61263(2) 0.63177(2) 0.26519(2) 0.04039(6) Uani 1 1 d . . . . .
N3 N 0.4680(3) 0.8813(3) 0.25463(18) 0.0437(6) Uani 1 1 d . . . . .
N4 N 0.6687(3) 0.4449(2) 0.30383(18) 0.0420(6) Uani 1 1 d . . . . .
N0AA N 0.6415(3) 0.9023(3) 0.18711(18) 0.0445(6) Uani 1 1 d . . . . .
N5 N 0.5988(3) 0.3519(2) 0.31502(18) 0.0415(6) Uani 1 1 d . . . . .
N7 N 0.5386(3) 0.3310(3) 0.16738(19) 0.0482(7) Uani 1 1 d . . . . .
N8 N 0.3816(3) 0.3087(3) 0.3694(2) 0.0523(7) Uani 1 1 d . . . . .
N6 N 0.4463(3) 0.3661(3) 0.2189(2) 0.0503(7) Uani 1 1 d . . . . .
C2 C 0.5706(3) 0.8157(3) 0.2316(2) 0.0398(6) Uani 1 1 d . . . . .
N1 N 0.8040(4) 0.2918(4) 0.1604(2) 0.0606(8) Uani 1 1 d . . . . .
C6 C 0.7588(3) 0.8739(3) 0.1459(2) 0.0437(7) Uani 1 1 d . . . . .
N9 N 0.3201(3) 0.2183(3) 0.3642(3) 0.0630(9) Uani 1 1 d . . . . .
H9 H 0.3257 0.1892 0.3244 0.076 Uiso 1 1 calc R . . . .
N39 N 0.8675(4) 0.1799(4) 0.1923(3) 0.0715(10) Uani 1 1 d . . . . .
C15 C 0.3645(3) 0.8231(3) 0.3020(2) 0.0449(7) Uani 1 1 d . . . . .
C26 C 0.7777(3) 0.3911(4) 0.3256(2) 0.0476(7) Uani 1 1 d . . . . .
C24 C 0.6645(4) 0.2404(3) 0.3443(2) 0.0464(7) Uani 1 1 d . . . . .
C16 C 0.2918(3) 0.7768(4) 0.2651(2) 0.0520(8) Uani 1 1 d . . . . .
C25 C 0.7769(4) 0.2621(4) 0.3523(2) 0.0528(8) Uani 1 1 d . . . . .
H25 H 0.8400 0.2022 0.3717 0.063 Uiso 1 1 calc R . . . .
C11 C 0.8592(4) 0.8521(4) 0.1853(2) 0.0514(8) Uani 1 1 d . . . . .
C7 C 0.7656(4) 0.8710(4) 0.0676(2) 0.0526(8) Uani 1 1 d . . . . .
C5 C 0.5853(4) 1.0215(3) 0.1826(3) 0.0553(9) Uani 1 1 d . . . . .
H5 H 0.6175 1.0960 0.1558 0.066 Uiso 1 1 calc R . . . .
C20 C 0.3457(4) 0.8141(3) 0.3826(2) 0.0508(8) Uani 1 1 d . . . . .
C4 C 0.4756(4) 1.0097(3) 0.2242(3) 0.0543(9) Uani 1 1 d . . . . .
H4 H 0.4165 1.0740 0.2314 0.065 Uiso 1 1 calc R . . . .
C8 C 0.8795(4) 0.8465(5) 0.0279(2) 0.0593(10) Uani 1 1 d . . . . .
H8 H 0.8862 0.8442 -0.0245 0.071 Uiso 1 1 calc R . . . .
C17 C 0.1960(4) 0.7178(4) 0.3130(3) 0.0588(10) Uani 1 1 d . . . . .
H17 H 0.1461 0.6851 0.2901 0.071 Uiso 1 1 calc R . . . .
C29 C 0.4897(4) 0.3390(4) 0.1023(3) 0.0564(9) Uani 1 1 d . . . . .
C28 C 0.6175(5) 0.1183(4) 0.3610(3) 0.0636(11) Uani 1 1 d . . . . .
H28A H 0.5662 0.1014 0.4110 0.095 Uiso 1 1 calc GR . . . .
H28B H 0.6838 0.0528 0.3639 0.095 Uiso 1 1 calc GR . . . .
H28C H 0.5724 0.1221 0.3190 0.095 Uiso 1 1 calc GR . . . .
C9 C 0.9822(4) 0.8256(5) 0.0644(3) 0.0588(10) Uani 1 1 d . . . . .
C18 C 0.1726(4) 0.7061(4) 0.3935(3) 0.0592(10) Uani 1 1 d . . . . .
C36 C 0.3500(4) 0.3297(4) 0.4412(3) 0.0593(9) Uani 1 1 d . . . . .
C19 C 0.2472(4) 0.7538(4) 0.4276(3) 0.0616(10) Uani 1 1 d . . . . .
H19 H 0.2317 0.7456 0.4820 0.074 Uiso 1 1 calc R . . . .
C10 C 0.9705(4) 0.8279(5) 0.1428(3) 0.0632(11) Uani 1 1 d . . . . .
H10 H 1.0396 0.8127 0.1679 0.076 Uiso 1 1 calc R . . . .
C31 C 0.3428(4) 0.3961(4) 0.1851(3) 0.0598(10) Uani 1 1 d . . . . .
C34 C 0.2500(4) 0.1848(5) 0.4328(3) 0.0695(12) Uani 1 1 d . . . . .
C42 C 0.8722(5) 0.3851(5) 0.1287(3) 0.0664(11) Uani 1 1 d . . . . .
C35 C 0.2656(5) 0.2518(5) 0.4825(3) 0.0730(12) Uani 1 1 d . . . . .
H35 H 0.2265 0.2452 0.5338 0.088 Uiso 1 1 calc R . . . .
C27 C 0.8753(4) 0.4678(5) 0.3193(3) 0.0671(11) Uani 1 1 d . . . . .
H27A H 0.8820 0.5286 0.2675 0.101 Uiso 1 1 calc GR . . . .
H27B H 0.9503 0.4144 0.3267 0.101 Uiso 1 1 calc GR . . . .
H27C H 0.8567 0.5099 0.3598 0.101 Uiso 1 1 calc GR . . . .
C30 C 0.3673(4) 0.3784(5) 0.1112(3) 0.0641(11) Uani 1 1 d . . . . .
H30 H 0.3132 0.3904 0.0747 0.077 Uiso 1 1 calc R . . . .
C13 C 0.8485(4) 0.8555(6) 0.2697(3) 0.0694(12) Uani 1 1 d . . . . .
H13A H 0.8236 0.9398 0.2714 0.104 Uiso 1 1 calc GR . . . .
H13B H 0.9251 0.8262 0.2895 0.104 Uiso 1 1 calc GR . . . .
H13C H 0.7898 0.8026 0.3023 0.104 Uiso 1 1 calc GR . . . .
C40 C 0.9810(5) 0.2056(6) 0.1792(3) 0.0776(14) Uani 1 1 d . . . . .
C23 C 0.4272(5) 0.8639(5) 0.4208(3) 0.0721(13) Uani 1 1 d . . . . .
H23A H 0.5096 0.8351 0.4058 0.108 Uiso 1 1 calc GR . . . .
H23B H 0.4088 0.8348 0.4779 0.108 Uiso 1 1 calc GR . . . .
H23C H 0.4153 0.9538 0.4032 0.108 Uiso 1 1 calc GR . . . .
C21 C 0.3175(5) 0.7846(7) 0.1780(3) 0.0836(17) Uani 1 1 d . . . . .
H21A H 0.3243 0.8699 0.1468 0.125 Uiso 1 1 calc GR . . . .
H21B H 0.2530 0.7555 0.1627 0.125 Uiso 1 1 calc GR . . . .
H21C H 0.3917 0.7334 0.1690 0.125 Uiso 1 1 calc GR . . . .
C32 C 0.5654(5) 0.3110(5) 0.0309(3) 0.0736(13) Uani 1 1 d . . . . .
H32A H 0.6490 0.3094 0.0352 0.110 Uiso 1 1 calc GR . . . .
H32B H 0.5441 0.3747 -0.0168 0.110 Uiso 1 1 calc GR . . . .
H32C H 0.5516 0.2311 0.0285 0.110 Uiso 1 1 calc GR . . . .
B1 B 0.4641(4) 0.3855(4) 0.2985(3) 0.0472(8) Uani 1 1 d . . . . .
H1 H 0.4407 0.4743 0.2942 0.057 Uiso 1 1 calc R . . . .
C41 C 0.9875(5) 0.3316(7) 0.1396(3) 0.0802(15) Uani 1 1 d . . . . .
H41 H 1.0567 0.3716 0.1237 0.096 Uiso 1 1 calc R . . . .
C14 C 1.1045(5) 0.8002(7) 0.0192(3) 0.0859(17) Uani 1 1 d . . . . .
H14A H 1.1174 0.7146 0.0187 0.129 Uiso 1 1 calc GR . . . .
H14B H 1.1661 0.8152 0.0450 0.129 Uiso 1 1 calc GR . . . .
H14C H 1.1075 0.8546 -0.0347 0.129 Uiso 1 1 calc GR . . . .
C38 C 0.4026(6) 0.4245(6) 0.4637(4) 0.0817(15) Uani 1 1 d . . . . .
H38A H 0.4882 0.4025 0.4628 0.123 Uiso 1 1 calc GR . . . .
H38B H 0.3676 0.4261 0.5165 0.123 Uiso 1 1 calc GR . . . .
H38C H 0.3856 0.5056 0.4264 0.123 Uiso 1 1 calc GR . . . .
C33 C 0.2257(4) 0.4424(6) 0.2261(4) 0.0802(15) Uani 1 1 d . . . . .
H33A H 0.1830 0.3726 0.2565 0.120 Uiso 1 1 calc GR . . . .
H33B H 0.1776 0.4986 0.1868 0.120 Uiso 1 1 calc GR . . . .
H33C H 0.2415 0.4856 0.2612 0.120 Uiso 1 1 calc GR . . . .
C12 C 0.6548(5) 0.8917(7) 0.0266(3) 0.0861(17) Uani 1 1 d . . . . .
H12A H 0.6029 0.8293 0.0559 0.129 Uiso 1 1 calc GR . . . .
H12B H 0.6779 0.8858 -0.0267 0.129 Uiso 1 1 calc GR . . . .
H12C H 0.6129 0.9734 0.0244 0.129 Uiso 1 1 calc GR . . . .
C22 C 0.0711(5) 0.6356(7) 0.4448(4) 0.0930(19) Uani 1 1 d . . . . .
H22A H 0.0189 0.6238 0.4111 0.139 Uiso 1 1 calc GR . . . .
H22B H 0.0261 0.6828 0.4788 0.139 Uiso 1 1 calc GR . . . .
H22C H 0.1040 0.5556 0.4771 0.139 Uiso 1 1 calc GR . . . .
C37 C 0.1648(6) 0.0892(6) 0.4466(5) 0.097(2) Uani 1 1 d . . . . .
H37A H 0.1699 0.0645 0.3991 0.146 Uiso 1 1 calc GR . . . .
H37B H 0.0839 0.1250 0.4593 0.146 Uiso 1 1 calc GR . . . .
H37C H 0.1864 0.0173 0.4902 0.146 Uiso 1 1 calc GR . . . .
C1 C 0.8173(7) 0.5160(6) 0.0918(4) 0.0962(19) Uani 1 1 d . . . . .
H1B H 0.7358 0.5151 0.0838 0.144 Uiso 1 1 calc GR . . . .
H1C H 0.8631 0.5513 0.0414 0.144 Uiso 1 1 calc GR . . . .
H1D H 0.8177 0.5655 0.1267 0.144 Uiso 1 1 calc GR . . . .
C0AA C 1.0796(7) 0.1037(9) 0.2070(5) 0.125(3) Uani 1 1 d . . . . .
H0AA H 1.0632 0.0661 0.2636 0.188 Uiso 1 1 calc GR . . . .
H0AB H 1.1548 0.1379 0.1951 0.188 Uiso 1 1 calc GR . . . .
H0AC H 1.0841 0.0414 0.1801 0.188 Uiso 1 1 calc GR . . . .
H1A H 0.735(5) 0.298(5) 0.166(3) 0.055(14) Uiso 1 1 d . . . . .

loop_
_atom_site_aniso_label
_atom_site_aniso_U_11
_atom_site_aniso_U_22
_atom_site_aniso_U_33
_atom_site_aniso_U_23
_atom_site_aniso_U_13
_atom_site_aniso_U_12
Au1 0.03662(8) 0.03627(8) 0.04794(8) -0.01244(5) 0.00043(5) -0.00917(5)
N3 0.0373(14) 0.0360(13) 0.0526(16) -0.0102(11) 0.0043(12) -0.0057(10)
N4 0.0407(14) 0.0315(12) 0.0548(16) -0.0129(11) -0.0066(12) -0.0060(10)
N0AA 0.0443(15) 0.0352(13) 0.0494(15) -0.0075(11) 0.0008(12) -0.0087(11)
N5 0.0440(15) 0.0334(12) 0.0493(15) -0.0148(11) -0.0029(12) -0.0086(11)
N7 0.0506(17) 0.0411(14) 0.0530(17) -0.0121(12) -0.0054(13) -0.0108(12)
N8 0.0457(16) 0.0482(16) 0.067(2) -0.0244(15) 0.0020(14) -0.0125(13)
N6 0.0410(16) 0.0504(16) 0.0615(19) -0.0173(14) -0.0074(13) -0.0084(12)
C2 0.0367(15) 0.0325(14) 0.0486(17) -0.0109(12) -0.0006(13) -0.0068(11)
N1 0.054(2) 0.075(2) 0.0543(19) -0.0233(17) -0.0002(16) -0.0098(17)
C6 0.0382(16) 0.0444(16) 0.0462(17) -0.0108(13) 0.0031(13) -0.0118(13)
N9 0.059(2) 0.0570(19) 0.081(2) -0.0286(18) 0.0030(18) -0.0228(16)
N39 0.071(3) 0.078(3) 0.063(2) -0.0255(19) -0.0006(18) 0.000(2)
C15 0.0372(16) 0.0429(16) 0.0490(18) -0.0095(14) 0.0041(13) -0.0062(13)
C26 0.0428(18) 0.0495(18) 0.0530(19) -0.0182(15) -0.0077(15) -0.0045(14)
C24 0.057(2) 0.0387(16) 0.0463(18) -0.0167(13) -0.0075(15) -0.0040(14)
C16 0.0353(16) 0.064(2) 0.054(2) -0.0146(17) -0.0019(14) -0.0081(15)
C25 0.057(2) 0.0507(19) 0.051(2) -0.0171(16) -0.0131(16) 0.0039(16)
C11 0.0462(19) 0.062(2) 0.0456(19) -0.0167(16) 0.0016(15) -0.0125(16)
C7 0.049(2) 0.061(2) 0.0478(19) -0.0130(16) -0.0034(15) -0.0151(16)
C5 0.056(2) 0.0373(17) 0.065(2) -0.0063(15) 0.0023(18) -0.0099(15)
C20 0.0498(19) 0.0440(17) 0.058(2) -0.0179(15) 0.0060(16) -0.0103(14)
C4 0.054(2) 0.0387(17) 0.063(2) -0.0091(15) -0.0008(17) -0.0027(15)
C8 0.058(2) 0.077(3) 0.046(2) -0.0231(19) 0.0003(17) -0.013(2)
C17 0.0401(19) 0.067(2) 0.070(3) -0.021(2) -0.0036(17) -0.0126(17)
C29 0.063(2) 0.049(2) 0.055(2) -0.0101(16) -0.0098(18) -0.0090(17)
C28 0.083(3) 0.0381(18) 0.074(3) -0.0188(18) -0.017(2) -0.0069(18)
C9 0.047(2) 0.077(3) 0.055(2) -0.028(2) 0.0087(17) -0.0143(18)
C18 0.049(2) 0.053(2) 0.069(3) -0.0137(18) 0.0080(18) -0.0141(16)
C36 0.049(2) 0.065(2) 0.064(2) -0.022(2) -0.0022(18) -0.0070(18)
C19 0.066(3) 0.059(2) 0.056(2) -0.0177(18) 0.0112(19) -0.0146(19)
C10 0.0387(19) 0.096(3) 0.061(2) -0.034(2) -0.0039(17) -0.0066(19)
C31 0.049(2) 0.062(2) 0.072(3) -0.019(2) -0.0167(19) -0.0082(17)
C34 0.050(2) 0.062(2) 0.089(3) -0.014(2) 0.007(2) -0.0202(19)
C42 0.071(3) 0.080(3) 0.056(2) -0.029(2) 0.000(2) -0.020(2)
C35 0.063(3) 0.087(3) 0.064(3) -0.021(2) 0.006(2) -0.012(2)
C27 0.052(2) 0.068(3) 0.085(3) -0.021(2) -0.017(2) -0.0144(19)
C30 0.060(2) 0.070(3) 0.066(3) -0.018(2) -0.023(2) -0.009(2)
C13 0.053(2) 0.106(4) 0.055(2) -0.036(2) -0.0011(19) -0.008(2)
C40 0.067(3) 0.108(4) 0.063(3) -0.040(3) -0.007(2) 0.000(3)
C23 0.083(3) 0.079(3) 0.066(3) -0.033(2) 0.003(2) -0.030(3)
C21 0.054(3) 0.139(5) 0.061(3) -0.029(3) -0.005(2) -0.024(3)
C32 0.087(3) 0.074(3) 0.056(2) -0.015(2) -0.005(2) -0.009(3)
B1 0.0418(19) 0.0412(18) 0.060(2) -0.0194(17) -0.0029(17) -0.0055(15)
C41 0.058(3) 0.122(5) 0.077(3) -0.047(3) 0.000(2) -0.031(3)
C14 0.054(3) 0.137(5) 0.080(3) -0.060(4) 0.011(2) -0.011(3)
C38 0.095(4) 0.084(3) 0.082(3) -0.046(3) -0.005(3) -0.017(3)
C33 0.052(2) 0.101(4) 0.099(4) -0.046(3) -0.017(2) 0.002(2)
C12 0.059(3) 0.140(5) 0.065(3) -0.036(3) -0.013(2) -0.013(3)
C22 0.072(3) 0.112(5) 0.088(4) -0.017(3) 0.022(3) -0.047(3)
C37 0.073(3) 0.083(4) 0.130(6) -0.019(4) 0.010(3) -0.044(3)
C1 0.130(6) 0.078(4) 0.076(4) -0.013(3) -0.008(4) -0.024(4)
C0AA 0.104(5) 0.178(9) 0.095(5) -0.059(5) -0.034(4) 0.042(5)

loop_
_atom_type_symbol
_atom_type_description
_atom_type_scat_dispersion_real
_atom_type_scat_dispersion_imag
_atom_type_scat_source
C C 0.0181 0.0091 'International Tables Vol C Tables 4.2.6.8 and 6.1.1.4'
H H 0.0000 0.0000 'International Tables Vol C Tables 4.2.6.8 and 6.1.1.4'
Au Au -4.4197 7.2980 'International Tables Vol C Tables 4.2.6.8 and 6.1.1.4'
B B 0.0090 0.0039 'International Tables Vol C Tables 4.2.6.8 and 6.1.1.4'
N N 0.0311 0.0180 'International Tables Vol C Tables 4.2.6.8 and 6.1.1.4'

loop_
_geom_angle_atom_site_label_1
_geom_angle_atom_site_label_2
_geom_angle_atom_site_label_3
_geom_angle
_geom_angle_site_symmetry_1
_geom_angle_site_symmetry_3
_geom_angle_publ_flag
C2 Au1 N4 174.86(12) . . ?
C2 N3 C15 123.2(3) . . ?
C2 N3 C4 110.6(3) . . ?
C4 N3 C15 126.1(3) . . ?
N5 N4 Au1 125.1(2) . . ?
C26 N4 Au1 126.7(2) . . ?
C26 N4 N5 108.1(3) . . ?
C2 N0AA C6 124.0(3) . . ?
C2 N0AA C5 111.1(3) . . ?
C5 N0AA C6 124.8(3) . . ?
N4 N5 B1 120.2(3) . . ?
C24 N5 N4 108.5(3) . . ?
C24 N5 B1 131.2(3) . . ?
C29 N7 N6 105.8(3) . . ?
N9 N8 B1 123.7(3) . . ?
C36 N8 N9 110.3(4) . . ?
C36 N8 B1 125.6(3) . . ?
N7 N6 B1 123.7(3) . . ?
C31 N6 N7 109.8(3) . . ?
C31 N6 B1 125.9(3) . . ?
N3 C2 Au1 127.1(2) . . ?
N0AA C2 Au1 127.6(2) . . ?
N0AA C2 N3 105.0(3) . . ?
N39 N1 H1A 120(4) . . ?
C42 N1 N39 113.5(4) . . ?
C42 N1 H1A 126(4) . . ?
C11 C6 N0AA 119.0(3) . . ?
C11 C6 C7 122.7(3) . . ?
C7 C6 N0AA 118.3(3) . . ?
N8 N9 H9 127.0 . . ?
C34 N9 N8 106.0(4) . . ?
C34 N9 H9 127.0 . . ?
C40 N39 N1 103.7(5) . . ?
C16 C15 N3 118.7(3) . . ?
C16 C15 C20 123.7(3) . . ?
C20 C15 N3 117.6(3) . . ?
N4 C26 C25 108.5(3) . . ?
N4 C26 C27 121.2(4) . . ?
C25 C26 C27 130.3(4) . . ?
N5 C24 C25 108.4(3) . . ?
N5 C24 C28 122.9(4) . . ?
C25 C24 C28 128.7(4) . . ?
C15 C16 C17 117.1(4) . . ?
C15 C16 C21 122.1(4) . . ?
C17 C16 C21 120.8(4) . . ?
C26 C25 H25 126.7 . . ?
C24 C25 C26 106.5(3) . . ?
C24 C25 H25 126.7 . . ?
C6 C11 C10 117.1(4) . . ?
C6 C11 C13 121.3(4) . . ?
C10 C11 C13 121.6(4) . . ?
C6 C7 C8 117.7(4) . . ?
C6 C7 C12 121.8(4) . . ?
C8 C7 C12 120.4(4) . . ?
N0AA C5 H5 126.4 . . ?
C4 C5 N0AA 107.1(3) . . ?
C4 C5 H5 126.4 . . ?
C15 C20 C19 116.5(4) . . ?
C15 C20 C23 122.3(4) . . ?
C19 C20 C23 121.3(4) . . ?
N3 C4 H4 127.0 . . ?
C5 C4 N3 106.1(3) . . ?
C5 C4 H4 127.0 . . ?
C7 C8 H8 119.2 . . ?
C9 C8 C7 121.6(4) . . ?
C9 C8 H8 119.2 . . ?
C16 C17 H17 119.0 . . ?
C18 C17 C16 121.9(4) . . ?
C18 C17 H17 119.0 . . ?
N7 C29 C30 110.8(4) . . ?
N7 C29 C32 121.2(4) . . ?
C30 C29 C32 128.0(4) . . ?
C24 C28 H28A 109.5 . . ?
C24 C28 H28B 109.5 . . ?
C24 C28 H28C 109.5 . . ?
H28A C28 H28B 109.5 . . ?
H28A C28 H28C 109.5 . . ?
H28B C28 H28C 109.5 . . ?
C8 C9 C10 118.5(4) . . ?
C8 C9 C14 120.1(4) . . ?
C10 C9 C14 121.4(4) . . ?
C17 C18 C19 119.0(4) . . ?
C17 C18 C22 120.6(5) . . ?
C19 C18 C22 120.2(5) . . ?
N8 C36 C35 106.9(4) . . ?
N8 C36 C38 122.3(4) . . ?
C35 C36 C38 130.8(5) . . ?
C20 C19 H19 119.1 . . ?
C18 C19 C20 121.8(4) . . ?
C18 C19 H19 119.1 . . ?
C11 C10 H10 118.8 . . ?
C9 C10 C11 122.4(4) . . ?
C9 C10 H10 118.8 . . ?
N6 C31 C30 108.1(4) . . ?
N6 C31 C33 122.5(4) . . ?
C30 C31 C33 129.4(4) . . ?
N9 C34 C35 110.6(4) . . ?
N9 C34 C37 120.4(5) . . ?
C35 C34 C37 128.9(5) . . ?
N1 C42 C41 105.4(5) . . ?
N1 C42 C1 121.1(5) . . ?
C41 C42 C1 133.5(6) . . ?
C36 C35 C34 106.1(4) . . ?
C36 C35 H35 126.9 . . ?
C34 C35 H35 126.9 . . ?
C26 C27 H27A 109.5 . . ?
C26 C27 H27B 109.5 . . ?
C26 C27 H27C 109.5 . . ?
H27A C27 H27B 109.5 . . ?
H27A C27 H27C 109.5 . . ?
H27B C27 H27C 109.5 . . ?
C29 C30 H30 127.3 . . ?
C31 C30 C29 105.4(4) . . ?
C31 C30 H30 127.3 . . ?
C11 C13 H13A 109.5 . . ?
C11 C13 H13B 109.5 . . ?
C11 C13 H13C 109.5 . . ?
H13A C13 H13B 109.5 . . ?
H13A C13 H13C 109.5 . . ?
H13B C13 H13C 109.5 . . ?
N39 C40 C41 110.9(5) . . ?
N39 C40 C0AA 119.7(7) . . ?
C41 C40 C0AA 129.4(7) . . ?
C20 C23 H23A 109.5 . . ?
C20 C23 H23B 109.5 . . ?
C20 C23 H23C 109.5 . . ?
H23A C23 H23B 109.5 . . ?
H23A C23 H23C 109.5 . . ?
H23B C23 H23C 109.5 . . ?
C16 C21 H21A 109.5 . . ?
C16 C21 H21B 109.5 . . ?
C16 C21 H21C 109.5 . . ?
H21A C21 H21B 109.5 . . ?
H21A C21 H21C 109.5 . . ?
H21B C21 H21C 109.5 . . ?
C29 C32 H32A 109.5 . . ?
C29 C32 H32B 109.5 . . ?
C29 C32 H32C 109.5 . . ?
H32A C32 H32B 109.5 . . ?
H32A C32 H32C 109.5 . . ?
H32B C32 H32C 109.5 . . ?
N5 B1 H1 107.8 . . ?
N8 B1 N5 110.4(3) . . ?
N8 B1 H1 107.8 . . ?
N6 B1 N5 111.8(3) . . ?
N6 B1 N8 111.0(3) . . ?
N6 B1 H1 107.8 . . ?
C42 C41 C40 106.4(5) . . ?
C42 C41 H41 126.8 . . ?
C40 C41 H41 126.8 . . ?
C9 C14 H14A 109.5 . . ?
C9 C14 H14B 109.5 . . ?
C9 C14 H14C 109.5 . . ?
H14A C14 H14B 109.5 . . ?
H14A C14 H14C 109.5 . . ?
H14B C14 H14C 109.5 . . ?
C36 C38 H38A 109.5 . . ?
C36 C38 H38B 109.5 . . ?
C36 C38 H38C 109.5 . . ?
H38A C38 H38B 109.5 . . ?
H38A C38 H38C 109.5 . . ?
H38B C38 H38C 109.5 . . ?
C31 C33 H33A 109.5 . . ?
C31 C33 H33B 109.5 . . ?
C31 C33 H33C 109.5 . . ?
H33A C33 H33B 109.5 . . ?
H33A C33 H33C 109.5 . . ?
H33B C33 H33C 109.5 . . ?
C7 C12 H12A 109.5 . . ?
C7 C12 H12B 109.5 . . ?
C7 C12 H12C 109.5 . . ?
H12A C12 H12B 109.5 . . ?
H12A C12 H12C 109.5 . . ?
H12B C12 H12C 109.5 . . ?
C18 C22 H22A 109.5 . . ?
C18 C22 H22B 109.5 . . ?
C18 C22 H22C 109.5 . . ?
H22A C22 H22B 109.5 . . ?
H22A C22 H22C 109.5 . . ?
H22B C22 H22C 109.5 . . ?
C34 C37 H37A 109.5 . . ?
C34 C37 H37B 109.5 . . ?
C34 C37 H37C 109.5 . . ?
H37A C37 H37B 109.5 . . ?
H37A C37 H37C 109.5 . . ?
H37B C37 H37C 109.5 . . ?
C42 C1 H1B 109.5 . . ?
C42 C1 H1C 109.5 . . ?
C42 C1 H1D 109.5 . . ?
H1B C1 H1C 109.5 . . ?
H1B C1 H1D 109.5 . . ?
H1C C1 H1D 109.5 . . ?
C40 C0AA H0AA 109.5 . . ?
C40 C0AA H0AB 109.5 . . ?
C40 C0AA H0AC 109.5 . . ?
H0AA C0AA H0AB 109.5 . . ?
H0AA C0AA H0AC 109.5 . . ?
H0AB C0AA H0AC 109.5 . . ?

loop_
_geom_bond_atom_site_label_1
_geom_bond_atom_site_label_2
_geom_bond_distance
_geom_bond_site_symmetry_2
_geom_bond_publ_flag
Au1 N4 2.037(3) . ?
Au1 C2 1.978(3) . ?
N3 C2 1.350(4) . ?
N3 C15 1.448(4) . ?
N3 C4 1.396(5) . ?
N4 N5 1.369(4) . ?
N4 C26 1.345(5) . ?
N0AA C2 1.340(4) . ?
N0AA C6 1.446(4) . ?
N0AA C5 1.379(5) . ?
N5 C24 1.351(5) . ?
N5 B1 1.564(5) . ?
N7 N6 1.366(5) . ?
N7 C29 1.335(5) . ?
N8 N9 1.366(5) . ?
N8 C36 1.350(6) . ?
N8 B1 1.551(5) . ?
N6 C31 1.351(5) . ?
N6 B1 1.548(6) . ?
N1 N39 1.352(6) . ?
N1 C42 1.336(6) . ?
N1 H1A 0.76(5) . ?
C6 C11 1.382(5) . ?
C6 C7 1.391(5) . ?
N9 H9 0.8600 . ?
N9 C34 1.321(6) . ?
N39 C40 1.333(7) . ?
C15 C16 1.386(6) . ?
C15 C20 1.387(5) . ?
C26 C25 1.389(6) . ?
C26 C27 1.487(6) . ?
C24 C25 1.375(6) . ?
C24 C28 1.490(5) . ?
C16 C17 1.388(6) . ?
C16 C21 1.503(6) . ?
C25 H25 0.9300 . ?
C11 C10 1.392(6) . ?
C11 C13 1.497(6) . ?
C7 C8 1.394(6) . ?
C7 C12 1.504(6) . ?
C5 H5 0.9300 . ?
C5 C4 1.341(6) . ?
C20 C19 1.402(6) . ?
C20 C23 1.503(6) . ?
C4 H4 0.9300 . ?
C8 H8 0.9300 . ?
C8 C9 1.377(6) . ?
C17 H17 0.9300 . ?
C17 C18 1.378(7) . ?
C29 C30 1.385(7) . ?
C29 C32 1.500(6) . ?
C28 H28A 0.9600 . ?
C28 H28B 0.9600 . ?
C28 H28C 0.9600 . ?
C9 C10 1.385(6) . ?
C9 C14 1.514(6) . ?
C18 C19 1.380(7) . ?
C18 C22 1.514(6) . ?
C36 C35 1.369(7) . ?
C36 C38 1.495(7) . ?
C19 H19 0.9300 . ?
C10 H10 0.9300 . ?
C31 C30 1.366(7) . ?
C31 C33 1.503(7) . ?
C34 C35 1.382(8) . ?
C34 C37 1.507(6) . ?
C42 C41 1.364(8) . ?
C42 C1 1.494(8) . ?
C35 H35 0.9300 . ?
C27 H27A 0.9600 . ?
C27 H27B 0.9600 . ?
C27 H27C 0.9600 . ?
C30 H30 0.9300 . ?
C13 H13A 0.9600 . ?
C13 H13B 0.9600 . ?
C13 H13C 0.9600 . ?
C40 C41 1.387(9) . ?
C40 C0AA 1.491(9) . ?
C23 H23A 0.9600 . ?
C23 H23B 0.9600 . ?
C23 H23C 0.9600 . ?
C21 H21A 0.9600 . ?
C21 H21B 0.9600 . ?
C21 H21C 0.9600 . ?
C32 H32A 0.9600 . ?
C32 H32B 0.9600 . ?
C32 H32C 0.9600 . ?
B1 H1 0.9800 . ?
C41 H41 0.9300 . ?
C14 H14A 0.9600 . ?
C14 H14B 0.9600 . ?
C14 H14C 0.9600 . ?
C38 H38A 0.9600 . ?
C38 H38B 0.9600 . ?
C38 H38C 0.9600 . ?
C33 H33A 0.9600 . ?
C33 H33B 0.9600 . ?
C33 H33C 0.9600 . ?
C12 H12A 0.9600 . ?
C12 H12B 0.9600 . ?
C12 H12C 0.9600 . ?
C22 H22A 0.9600 . ?
C22 H22B 0.9600 . ?
C22 H22C 0.9600 . ?
C37 H37A 0.9600 . ?
C37 H37B 0.9600 . ?
C37 H37C 0.9600 . ?
C1 H1B 0.9600 . ?
C1 H1C 0.9600 . ?
C1 H1D 0.9600 . ?
C0AA H0AA 0.9600 . ?
C0AA H0AB 0.9600 . ?
C0AA H0AC 0.9600 . ?
